data_4035840
loop_
_publ_author_name
'Kumar, Siripuram Vijay'
'Acharya, Anand'
'Ila, Hiriyakkanavar'

_publ_section_title
;
 Synthesis of 2,4,5-Trisubstituted Oxazoles with Complementary
 Regioselectivity from \a-Oxoketene Dithioacetals and
 \b-(Methylthio)-\b-(het)aryl-2-propenones.
;
_journal_issue 12
_journal_name_full 'The Journal of organic chemistry'
_journal_page_first 6607
_journal_page_last 6622
_journal_paper_doi 10.1021/acs.joc.8b00900
_journal_volume 83
_journal_year 2018
_chemical_formula_moiety 'C22 H14 F3 N O4'
_chemical_formula_sum 'C22 H14 F3 N O4'
_chemical_formula_weight 413.34
_chemical_name_systematic svk_591
_space_group_crystal_system triclinic
_space_group_IT_number 2
_space_group_name_Hall '-P 1'
_space_group_name_H-M_alt 'P -1'
_atom_sites_solution_hydrogens geom
_atom_sites_solution_primary direct
_atom_sites_solution_secondary difmap
_audit_creation_date 2015-03-05
_audit_creation_method
;
Olex2 1.2
(compiled 2015.01.26 svn.r3150 for OlexSys, GUI svn.r4998)
;
_cell_angle_alpha 95.328(4)
_cell_angle_beta 91.807(3)
_cell_angle_gamma 102.699(4)
_cell_formula_units_Z 2
_cell_length_a 7.1559(3)
_cell_length_b 9.9916(6)
_cell_length_c 13.0540(4)
_cell_measurement_reflns_used 3846
_cell_measurement_temperature 100.00(10)
_cell_measurement_theta_max 27.4440
_cell_measurement_theta_min 2.9190
_cell_volume 905.28(7)
_computing_cell_refinement
;
CrysAlisPro, Agilent Technologies,
Version 1.171.37.34 (release 22-05-2014 CrysAlis171 .NET)
(compiled May 22 2014,16:03:01)
;
_computing_data_collection
;
CrysAlisPro, Agilent Technologies,
Version 1.171.37.34 (release 22-05-2014 CrysAlis171 .NET)
(compiled May 22 2014,16:03:01)
;
_computing_data_reduction
;
CrysAlisPro, Agilent Technologies,
Version 1.171.37.34 (release 22-05-2014 CrysAlis171 .NET)
(compiled May 22 2014,16:03:01)
;
_computing_molecular_graphics 'Olex2 (Dolomanov et al., 2009)'
_computing_publication_material 'Olex2 (Dolomanov et al., 2009)'
_computing_structure_refinement 'XL (Sheldrick, 2008)'
_computing_structure_solution 'ShelXS (Sheldrick, 2008)'
_diffrn_ambient_environment N~2~
_diffrn_ambient_temperature 100.00(10)
_diffrn_detector 'CCD plate'
_diffrn_detector_area_resol_mean 8.0419
_diffrn_detector_type Eos
_diffrn_measured_fraction_theta_full 0.999
_diffrn_measured_fraction_theta_max 0.999
_diffrn_measurement_details
;
#__ type_ start__ end____ width___ exp.time_
  1 omega  -46.00   23.00   1.0000    5.0000
omega____ theta____ kappa____ phi______ frames
    -       22.6208  -77.0000  -30.0000 69

#__ type_ start__ end____ width___ exp.time_
  2 omega  -21.00   64.00   1.0000    5.0000
omega____ theta____ kappa____ phi______ frames
    -       22.6208  -98.0000  -97.0000 85

#__ type_ start__ end____ width___ exp.time_
  3 omega    9.00   54.00   1.0000    5.0000
omega____ theta____ kappa____ phi______ frames
    -       22.6208   37.0000 -120.0000 45

#__ type_ start__ end____ width___ exp.time_
  4 omega   -7.00   93.00   1.0000    5.0000
omega____ theta____ kappa____ phi______ frames
    -       22.6208   77.0000   30.0000 100

#__ type_ start__ end____ width___ exp.time_
  5 omega  -84.00   12.00   1.0000    5.0000
omega____ theta____ kappa____ phi______ frames
    -      -18.3240  -77.0000   90.0000 96
;
_diffrn_measurement_device 'four-circle diffractometer'
_diffrn_measurement_device_type 'Xcalibur, Eos, Nova'
_diffrn_measurement_method '\w scans'
_diffrn_orient_matrix_UB_11 -0.0295166000
_diffrn_orient_matrix_UB_12 -0.0579722000
_diffrn_orient_matrix_UB_13 -0.0371694000
_diffrn_orient_matrix_UB_21 0.0248382000
_diffrn_orient_matrix_UB_22 -0.0432570000
_diffrn_orient_matrix_UB_23 0.0358202000
_diffrn_orient_matrix_UB_31 -0.0941558000
_diffrn_orient_matrix_UB_32 -0.0109325000
_diffrn_orient_matrix_UB_33 0.0179426000
_diffrn_radiation_monochromator mirror
_diffrn_radiation_probe x-ray
_diffrn_radiation_type MoK\a
_diffrn_radiation_wavelength 0.71073
_diffrn_reflns_av_R_equivalents 0.0287
_diffrn_reflns_av_unetI/netI 0.0461
_diffrn_reflns_limit_h_max 8
_diffrn_reflns_limit_h_min -8
_diffrn_reflns_limit_k_max 11
_diffrn_reflns_limit_k_min -10
_diffrn_reflns_limit_l_max 11
_diffrn_reflns_limit_l_min -15
_diffrn_reflns_number 6146
_diffrn_reflns_theta_full 25.00
_diffrn_reflns_theta_max 25.00
_diffrn_reflns_theta_min 2.49
_diffrn_source 'Mova (Mo) X-ray Source'
_exptl_absorpt_coefficient_mu 0.125
_exptl_absorpt_correction_T_max 1.00000
_exptl_absorpt_correction_T_min 0.88336
_exptl_absorpt_correction_type multi-scan
_exptl_absorpt_process_details
;
CrysAlisPro, Agilent Technologies,
Version 1.171.37.34 (release 22-05-2014 CrysAlis171 .NET)
(compiled May 22 2014,16:03:01)
Empirical absorption correction using spherical harmonics,
 implemented in SCALE3 ABSPACK scaling algorithm.
;
_exptl_crystal_colour 'clear light colourless'
_exptl_crystal_colour_lustre clear
_exptl_crystal_colour_modifier light
_exptl_crystal_colour_primary colourless
_exptl_crystal_density_diffrn 1.516
_exptl_crystal_density_method 'not measured'
_exptl_crystal_description block
_exptl_crystal_F_000 424
_exptl_crystal_size_max 0.23
_exptl_crystal_size_mid 0.22
_exptl_crystal_size_min 0.21
_refine_diff_density_max 0.890
_refine_diff_density_min -0.593
_refine_diff_density_rms 0.054
_refine_ls_extinction_coef 0.0042(16)
_refine_ls_extinction_expression Fc^*^=kFc[1+0.001xFc^2^\l^3^/sin(2\q)]^-1/4^
_refine_ls_extinction_method SHELXL
_refine_ls_goodness_of_fit_ref 1.060
_refine_ls_hydrogen_treatment constr
_refine_ls_matrix_type full
_refine_ls_number_parameters 273
_refine_ls_number_reflns 3186
_refine_ls_number_restraints 0
_refine_ls_restrained_S_all 1.060
_refine_ls_R_factor_all 0.0582
_refine_ls_R_factor_gt 0.0490
_refine_ls_shift/su_max 0.000
_refine_ls_shift/su_mean 0.000
_refine_ls_structure_factor_coef Fsqd
_refine_ls_weighting_details 'calc w=1/[\s^2^(Fo^2^)+(0.0486P)^2^+0.6248P] where P=(Fo^2^+2Fc^2^)/3'
_refine_ls_weighting_scheme calc
_refine_ls_wR_factor_gt 0.1165
_refine_ls_wR_factor_ref 0.1241
_reflns_number_gt 2684
_reflns_number_total 3186
_reflns_threshold_expression >2sigma(I)
_cod_data_source_file jo8b00900_si_002.cif
_cod_data_source_block compound_6j
_cod_original_cell_volume 905.29(7)
_cod_database_code 4035840
_chemical_oxdiff_formula 'C15 H17 O6 N1'
_reflns_odcompleteness_completeness 99.86
_reflns_odcompleteness_iscentric 1
_reflns_odcompleteness_theta 27.42
_olex2_refinement_description
;
1. Fixed Uiso
 At 1.2 times of:
  All C(H) groups
 At 1.5 times of:
  All C(H,H,H) groups
2.a Aromatic/amide H refined with riding coordinates:
 C12(H12), C13(H13), C15(H15), C16(H16), C19(H19), C20(H20), C21(H21),
 C22(H22), C26(H26), C27(H27), C28(H28)
2.b Idealised Me refined as rotating group:
 C25(H25A,H25B,H25C)
;
_olex2_submission_original_sample_id svk_591
_olex2_submission_special_instructions 'No special instructions were received'

loop_
_space_group_symop_id
_space_group_symop_operation_xyz
1 'x, y, z'
2 '-x, -y, -z'

loop_
_atom_site_label
_atom_site_type_symbol
_atom_site_fract_x
_atom_site_fract_y
_atom_site_fract_z
_atom_site_U_iso_or_equiv
_atom_site_adp_type
_atom_site_occupancy
_atom_site_calc_flag
_atom_site_refinement_flags_posn
O1 O 0.03006(19) 0.67928(14) 0.25365(10) 0.0172(3) Uani 1 d .
O2 O -0.4019(2) 0.42241(15) 0.24140(12) 0.0250(4) Uani 1 d .
O3 O 0.2808(2) 1.02164(15) 0.21198(11) 0.0208(4) Uani 1 d .
O4 O -0.9192(2) 0.69665(14) -0.05930(11) 0.0204(4) Uani 1 d .
F5 F 0.1266(2) 0.15390(17) 0.58446(11) 0.0422(4) Uani 1 d .
N6 N -0.0780(2) 0.82324(17) 0.15814(13) 0.0171(4) Uani 1 d .
C7 C -0.4046(3) 0.6984(2) 0.10088(15) 0.0156(4) Uani 1 d .
C8 C -0.2324(3) 0.4832(2) 0.25701(16) 0.0182(5) Uani 1 d .
C9 C 0.0637(3) 0.8024(2) 0.21425(15) 0.0160(4) Uani 1 d .
C10 C -0.2228(3) 0.7041(2) 0.15810(15) 0.0154(4) Uani 1 d .
C11 C -0.1561(3) 0.6143(2) 0.21706(16) 0.0173(5) Uani 1 d .
C12 C -0.5640(3) 0.5868(2) 0.09595(15) 0.0171(5) Uani 1 d .
H12 H -0.5559 0.5098 0.1293 0.020 Uiso 1 calc R
C13 C -0.7320(3) 0.5896(2) 0.04258(16) 0.0195(5) Uani 1 d .
H13 H -0.8359 0.5146 0.0402 0.023 Uiso 1 calc R
C14 C -0.7475(3) 0.7039(2) -0.00793(15) 0.0164(4) Uani 1 d .
C15 C -0.5907(3) 0.8148(2) -0.00520(16) 0.0188(5) Uani 1 d .
H15 H -0.5991 0.8914 -0.0391 0.023 Uiso 1 calc R
C16 C -0.4219(3) 0.8110(2) 0.04810(16) 0.0186(5) Uani 1 d .
H16 H -0.3173 0.8853 0.0488 0.022 Uiso 1 calc R
C17 C 0.2494(3) 0.8910(2) 0.24157(15) 0.0168(4) Uani 1 d .
C18 C -0.1047(3) 0.4217(2) 0.32372(16) 0.0181(5) Uani 1 d .
C19 C 0.0850(3) 0.4198(2) 0.30315(16) 0.0200(5) Uani 1 d .
H19 H 0.1415 0.4637 0.2484 0.024 Uiso 1 calc R
C20 C 0.4070(3) 0.8707(2) 0.29223(16) 0.0191(5) Uani 1 d .
H20 H 0.4208 0.7907 0.3198 0.023 Uiso 1 calc R
C21 C 0.4649(3) 1.0833(2) 0.24623(16) 0.0213(5) Uani 1 d .
H21 H 0.5251 1.1736 0.2371 0.026 Uiso 1 calc R
C22 C -0.1874(3) 0.3557(2) 0.40622(16) 0.0219(5) Uani 1 d .
H22 H -0.3143 0.3554 0.4196 0.026 Uiso 1 calc R
F23 F 0.3054(3) 0.1333(2) 0.45915(12) 0.0768(7) Uani 1 d .
C24 C 0.1049(3) 0.2881(2) 0.44592(16) 0.0225(5) Uani 1 d .
C25 C -0.9542(3) 0.8216(2) -0.09419(17) 0.0229(5) Uani 1 d .
H25A H -0.8690 0.8498 -0.1474 0.034 Uiso 1 calc GR
H25B H -0.9324 0.8927 -0.0376 0.034 Uiso 1 calc GR
H25C H -1.0846 0.8057 -0.1209 0.034 Uiso 1 calc GR
C26 C -0.0827(3) 0.2907(2) 0.46829(17) 0.0236(5) Uani 1 d .
H26 H -0.1374 0.2491 0.5244 0.028 Uiso 1 calc R
C27 C 0.1889(3) 0.3527(2) 0.36387(16) 0.0229(5) Uani 1 d .
H27 H 0.3150 0.3510 0.3497 0.027 Uiso 1 calc R
C28 C 0.5473(3) 0.9966(2) 0.29471(16) 0.0212(5) Uani 1 d .
H28 H 0.6716 1.0151 0.3241 0.025 Uiso 1 calc R
F29 F 0.3668(3) 0.3150(2) 0.56539(15) 0.0685(6) Uani 1 d .
C30 C 0.2218(4) 0.2195(3) 0.51181(18) 0.0329(6) Uani 1 d .

loop_
_atom_site_aniso_label
_atom_site_aniso_U_11
_atom_site_aniso_U_22
_atom_site_aniso_U_33
_atom_site_aniso_U_23
_atom_site_aniso_U_13
_atom_site_aniso_U_12
O1 0.0137(7) 0.0150(7) 0.0214(8) 0.0046(6) 0.0004(6) -0.0008(6)
O2 0.0187(8) 0.0220(8) 0.0317(9) 0.0104(7) -0.0025(7) -0.0033(7)
O3 0.0185(8) 0.0165(8) 0.0261(8) 0.0061(6) 0.0011(6) -0.0004(6)
O4 0.0154(8) 0.0174(8) 0.0271(8) 0.0055(6) -0.0046(6) 0.0004(6)
F5 0.0502(10) 0.0593(10) 0.0314(8) 0.0263(7) 0.0164(7) 0.0318(8)
N6 0.0157(9) 0.0159(9) 0.0185(9) 0.0023(7) 0.0027(7) 0.0004(7)
C7 0.0151(10) 0.0162(11) 0.0148(10) 0.0003(8) 0.0033(8) 0.0023(8)
C8 0.0161(11) 0.0178(11) 0.0194(11) 0.0028(8) 0.0031(8) 0.0004(9)
C9 0.0165(11) 0.0128(10) 0.0181(11) 0.0024(8) 0.0047(8) 0.0008(8)
C10 0.0154(10) 0.0139(10) 0.0151(10) 0.0000(8) 0.0053(8) -0.0004(8)
C11 0.0118(10) 0.0181(11) 0.0198(11) -0.0006(8) 0.0008(8) -0.0002(8)
C12 0.0188(11) 0.0145(10) 0.0177(11) 0.0035(8) 0.0024(8) 0.0024(8)
C13 0.0161(11) 0.0170(11) 0.0227(11) 0.0016(8) 0.0025(8) -0.0022(8)
C14 0.0146(10) 0.0163(11) 0.0170(11) -0.0003(8) 0.0016(8) 0.0015(8)
C15 0.0194(11) 0.0161(11) 0.0209(11) 0.0055(8) 0.0017(8) 0.0025(9)
C16 0.0163(11) 0.0154(11) 0.0224(11) 0.0034(8) 0.0033(8) -0.0012(8)
C17 0.0184(11) 0.0145(10) 0.0163(10) 0.0014(8) 0.0039(8) 0.0005(8)
C18 0.0186(11) 0.0147(11) 0.0187(11) 0.0009(8) -0.0008(8) -0.0004(8)
C19 0.0223(11) 0.0176(11) 0.0196(11) 0.0035(8) 0.0041(9) 0.0022(9)
C20 0.0191(11) 0.0179(11) 0.0195(11) 0.0024(8) 0.0009(8) 0.0020(9)
C21 0.0157(11) 0.0184(11) 0.0252(12) 0.0004(9) 0.0040(9) -0.0057(9)
C22 0.0169(11) 0.0236(12) 0.0244(12) 0.0045(9) 0.0019(9) 0.0018(9)
F23 0.1221(17) 0.1172(17) 0.0330(9) 0.0290(10) 0.0291(10) 0.1044(15)
C24 0.0262(12) 0.0238(12) 0.0187(11) 0.0022(9) 0.0013(9) 0.0079(10)
C25 0.0196(11) 0.0211(12) 0.0291(13) 0.0070(9) -0.0004(9) 0.0049(9)
C26 0.0255(12) 0.0270(12) 0.0193(11) 0.0080(9) 0.0051(9) 0.0050(10)
C27 0.0198(12) 0.0258(12) 0.0235(12) 0.0015(9) 0.0032(9) 0.0064(9)
C28 0.0138(11) 0.0244(12) 0.0233(12) 0.0010(9) 0.0001(9) 0.0001(9)
F29 0.0506(11) 0.0840(14) 0.0714(13) 0.0345(11) -0.0256(9) 0.0091(10)
C30 0.0324(14) 0.0485(16) 0.0250(13) 0.0110(11) 0.0076(11) 0.0206(12)

loop_
_atom_type_symbol
_atom_type_description
_atom_type_scat_dispersion_real
_atom_type_scat_dispersion_imag
_atom_type_scat_source
C C 0.0033 0.0016 'International Tables Vol C Tables 4.2.6.8 and 6.1.1.4'
H H 0.0000 0.0000 'International Tables Vol C Tables 4.2.6.8 and 6.1.1.4'
F F 0.0171 0.0103 'International Tables Vol C Tables 4.2.6.8 and 6.1.1.4'
N N 0.0061 0.0033 'International Tables Vol C Tables 4.2.6.8 and 6.1.1.4'
O O 0.0106 0.0060 'International Tables Vol C Tables 4.2.6.8 and 6.1.1.4'

loop_
_geom_angle_atom_site_label_1
_geom_angle_atom_site_label_2
_geom_angle_atom_site_label_3
_geom_angle
C9 O1 C11 104.52(15)
C21 O3 C17 105.52(16)
C14 O4 C25 117.55(16)
C9 N6 C10 105.36(17)
C12 C7 C10 124.13(19)
C16 C7 C10 118.38(18)
C16 C7 C12 117.50(19)
O2 C8 C11 122.02(19)
O2 C8 C18 118.22(18)
C11 C8 C18 119.70(17)
O1 C9 C17 115.56(18)
N6 C9 O1 114.78(17)
N6 C9 C17 129.66(19)
N6 C10 C7 117.83(18)
C11 C10 N6 108.20(17)
C11 C10 C7 133.97(18)
O1 C11 C8 114.89(17)
C10 C11 O1 107.14(17)
C10 C11 C8 137.62(19)
C7 C12 H12 119.4
C13 C12 C7 121.1(2)
C13 C12 H12 119.4
C12 C13 H13 119.8
C12 C13 C14 120.49(19)
C14 C13 H13 119.8
O4 C14 C13 116.22(17)
O4 C14 C15 124.37(19)
C15 C14 C13 119.40(19)
C14 C15 H15 120.1
C16 C15 C14 119.76(19)
C16 C15 H15 120.1
C7 C16 H16 119.1
C15 C16 C7 121.73(19)
C15 C16 H16 119.1
O3 C17 C9 117.02(18)
C20 C17 O3 110.86(17)
C20 C17 C9 132.1(2)
C19 C18 C8 123.58(19)
C22 C18 C8 117.04(18)
C22 C18 C19 119.2(2)
C18 C19 H19 119.9
C27 C19 C18 120.2(2)
C27 C19 H19 119.9
C17 C20 H20 127.0
C17 C20 C28 106.04(19)
C28 C20 H20 127.0
O3 C21 H21 124.4
C28 C21 O3 111.12(19)
C28 C21 H21 124.4
C18 C22 H22 119.6
C26 C22 C18 120.8(2)
C26 C22 H22 119.6
C26 C24 C30 120.5(2)
C27 C24 C26 120.7(2)
C27 C24 C30 118.8(2)
O4 C25 H25A 109.5
O4 C25 H25B 109.5
O4 C25 H25C 109.5
H25A C25 H25B 109.5
H25A C25 H25C 109.5
H25B C25 H25C 109.5
C22 C26 C24 119.2(2)
C22 C26 H26 120.4
C24 C26 H26 120.4
C19 C27 C24 119.9(2)
C19 C27 H27 120.1
C24 C27 H27 120.1
C20 C28 H28 126.8
C21 C28 C20 106.45(19)
C21 C28 H28 126.8
F5 C30 C24 114.5(2)
F5 C30 F29 103.9(2)
F23 C30 F5 108.0(2)
F23 C30 C24 113.4(2)
F23 C30 F29 105.7(2)
F29 C30 C24 110.6(2)

loop_
_geom_bond_atom_site_label_1
_geom_bond_atom_site_label_2
_geom_bond_distance
O1 C9 1.353(2)
O1 C11 1.395(2)
O2 C8 1.233(2)
O3 C17 1.368(2)
O3 C21 1.367(2)
O4 C14 1.365(2)
O4 C25 1.436(2)
F5 C30 1.324(3)
N6 C9 1.297(3)
N6 C10 1.396(3)
C7 C10 1.467(3)
C7 C12 1.403(3)
C7 C16 1.399(3)
C8 C11 1.455(3)
C8 C18 1.506(3)
C9 C17 1.439(3)
C10 C11 1.385(3)
C12 H12 0.9300
C12 C13 1.377(3)
C13 H13 0.9300
C13 C14 1.394(3)
C14 C15 1.390(3)
C15 H15 0.9300
C15 C16 1.384(3)
C16 H16 0.9300
C17 C20 1.353(3)
C18 C19 1.395(3)
C18 C22 1.395(3)
C19 H19 0.9300
C19 C27 1.382(3)
C20 H20 0.9300
C20 C28 1.424(3)
C21 H21 0.9300
C21 C28 1.343(3)
C22 H22 0.9300
C22 C26 1.383(3)
F23 C30 1.310(3)
C24 C26 1.388(3)
C24 C27 1.387(3)
C24 C30 1.492(3)
C25 H25A 0.9600
C25 H25B 0.9600
C25 H25C 0.9600
C26 H26 0.9300
C27 H27 0.9300
C28 H28 0.9300
F29 C30 1.368(3)

loop_
_geom_torsion_atom_site_label_1
_geom_torsion_atom_site_label_2
_geom_torsion_atom_site_label_3
_geom_torsion_atom_site_label_4
_geom_torsion
O1 C9 C17 O3 -173.41(16)
O1 C9 C17 C20 7.1(3)
O2 C8 C11 O1 171.14(18)
O2 C8 C11 C10 -0.8(4)
O2 C8 C18 C19 140.2(2)
O2 C8 C18 C22 -35.4(3)
O3 C17 C20 C28 -0.1(2)
O3 C21 C28 C20 -0.4(2)
O4 C14 C15 C16 -179.09(18)
N6 C9 C17 O3 5.8(3)
N6 C9 C17 C20 -173.7(2)
N6 C10 C11 O1 0.3(2)
N6 C10 C11 C8 172.7(2)
C7 C10 C11 O1 -178.9(2)
C7 C10 C11 C8 -6.5(4)
C7 C12 C13 C14 0.0(3)
C8 C18 C19 C27 -175.40(19)
C8 C18 C22 C26 176.85(18)
C9 O1 C11 C8 -174.73(17)
C9 O1 C11 C10 -0.4(2)
C9 N6 C10 C7 179.29(17)
C9 N6 C10 C11 0.0(2)
C9 C17 C20 C28 179.4(2)
C10 N6 C9 O1 -0.2(2)
C10 N6 C9 C17 -179.4(2)
C10 C7 C12 C13 178.54(18)
C10 C7 C16 C15 -178.18(18)
C11 O1 C9 N6 0.4(2)
C11 O1 C9 C17 179.69(16)
C11 C8 C18 C19 -42.6(3)
C11 C8 C18 C22 141.8(2)
C12 C7 C10 N6 -178.51(18)
C12 C7 C10 C11 0.6(4)
C12 C7 C16 C15 1.5(3)
C12 C13 C14 O4 179.58(18)
C12 C13 C14 C15 0.9(3)
C13 C14 C15 C16 -0.5(3)
C14 C15 C16 C7 -0.7(3)
C16 C7 C10 N6 1.1(3)
C16 C7 C10 C11 -179.7(2)
C16 C7 C12 C13 -1.1(3)
C17 O3 C21 C28 0.3(2)
C17 C20 C28 C21 0.3(2)
C18 C8 C11 O1 -6.0(3)
C18 C8 C11 C10 -177.9(2)
C18 C19 C27 C24 -0.5(3)
C18 C22 C26 C24 -1.8(3)
C19 C18 C22 C26 1.0(3)
C21 O3 C17 C9 -179.72(17)
C21 O3 C17 C20 -0.1(2)
C22 C18 C19 C27 0.2(3)
C25 O4 C14 C13 167.66(18)
C25 O4 C14 C15 -13.7(3)
C26 C24 C27 C19 -0.4(3)
C26 C24 C30 F5 5.6(3)
C26 C24 C30 F23 130.1(3)
C26 C24 C30 F29 -111.4(2)
C27 C24 C26 C22 1.5(3)
C27 C24 C30 F5 -176.3(2)
C27 C24 C30 F23 -51.7(3)
C27 C24 C30 F29 66.8(3)
C30 C24 C26 C22 179.6(2)
C30 C24 C27 C19 -178.5(2)
